data_7240545
loop_
_publ_author_name
'Qi, Jinxu'
'Liu, Taichen'
'Zhao, Wei'
'Zheng, Xinhua'
'Wang, Yihong'

_publ_section_title
;
 Synthesis, crystal structure and antiproliferative mechanisms of
 gallium(iii) complexes with benzoylpyridine thiosemicarbazones
;
_journal_issue 32
_journal_name_full 'RSC Advances'
_journal_page_first 18553
_journal_page_last 18559
_journal_paper_doi 10.1039/D0RA02913K
_journal_volume 10
_journal_year 2020
_chemical_formula_moiety 'C20 H23 Cl2 Ga N4 S'
_chemical_formula_sum 'C20 H23 Cl2 Ga N4 S'
_chemical_formula_weight 492.10
_space_group_crystal_system monoclinic
_space_group_IT_number 14
_space_group_name_Hall '-P 2yn'
_space_group_name_H-M_alt 'P 1 21/n 1'
_atom_sites_solution_hydrogens geom
_atom_sites_solution_primary iterative
_atom_sites_solution_secondary difmap
_audit_creation_date 2019-02-26
_audit_creation_method
;
Olex2 1.2-alpha
(compiled 2018.07.26 svn.r3523 for OlexSys, GUI svn.r5532)
;
_audit_update_record
;
2019-02-26 deposited with the CCDC.	2020-05-04 downloaded from the CCDC.
;
_cell_angle_alpha 90.00
_cell_angle_beta 100.8541(10)
_cell_angle_gamma 90.00
_cell_formula_units_Z 4
_cell_length_a 10.6296(6)
_cell_length_b 12.6093(8)
_cell_length_c 16.8042(11)
_cell_measurement_reflns_used 5365
_cell_measurement_temperature 296.15
_cell_measurement_theta_max 26.380
_cell_measurement_theta_min 2.497
_cell_volume 2212.0(2)
_computing_cell_refinement 'SAINT v8.34A (Bruker, 2013)'
_computing_data_reduction 'SAINT v8.34A (Bruker, 2013)'
_computing_molecular_graphics 'Olex2 (Dolomanov et al., 2009)'
_computing_publication_material 'Olex2 (Dolomanov et al., 2009)'
_computing_structure_refinement 'XL (Sheldrick, 2008)'
_computing_structure_solution 'olex2.solve (Bourhis et al., 2015)'
_diffrn_ambient_temperature 296.15
_diffrn_measured_fraction_theta_full 0.996
_diffrn_measured_fraction_theta_max 0.996
_diffrn_measurement_device_type 'Xcalibur, Eos, Gemini'
_diffrn_radiation_monochromator graphite
_diffrn_radiation_type MoK\a
_diffrn_radiation_wavelength 0.71073
_diffrn_reflns_av_R_equivalents 0.0224
_diffrn_reflns_av_unetI/netI 0.0263
_diffrn_reflns_limit_h_max 14
_diffrn_reflns_limit_h_min -13
_diffrn_reflns_limit_k_max 16
_diffrn_reflns_limit_k_min -16
_diffrn_reflns_limit_l_max 22
_diffrn_reflns_limit_l_min -17
_diffrn_reflns_number 15987
_diffrn_reflns_theta_full 28.31
_diffrn_reflns_theta_max 28.31
_diffrn_reflns_theta_min 2.03
_diffrn_source 'fine-focus sealed tube'
_exptl_absorpt_coefficient_mu 1.593
_exptl_absorpt_correction_T_max 0.7624
_exptl_absorpt_correction_T_min 0.7411
_exptl_crystal_colour 'metallic orangish orange'
_exptl_crystal_colour_lustre metallic
_exptl_crystal_colour_modifier orangish
_exptl_crystal_colour_primary orange
_exptl_crystal_density_diffrn 1.478
_exptl_crystal_density_method 'not measured'
_exptl_crystal_description block
_exptl_crystal_F_000 1008
_exptl_crystal_size_max 0.2
_exptl_crystal_size_mid 0.19
_exptl_crystal_size_min 0.18
_refine_diff_density_max 0.566
_refine_diff_density_min -0.576
_refine_diff_density_rms 0.065
_refine_ls_extinction_method none
_refine_ls_goodness_of_fit_ref 1.041
_refine_ls_hydrogen_treatment constr
_refine_ls_matrix_type full
_refine_ls_number_parameters 254
_refine_ls_number_reflns 5480
_refine_ls_number_restraints 0
_refine_ls_restrained_S_all 1.041
_refine_ls_R_factor_all 0.0529
_refine_ls_R_factor_gt 0.0368
_refine_ls_shift/su_max 0.001
_refine_ls_shift/su_mean 0.000
_refine_ls_structure_factor_coef Fsqd
_refine_ls_weighting_details 'calc w=1/[\s^2^(Fo^2^)+(0.0446P)^2^+1.0397P] where P=(Fo^2^+2Fc^2^)/3'
_refine_ls_weighting_scheme calc
_refine_ls_wR_factor_gt 0.0894
_refine_ls_wR_factor_ref 0.0969
_reflns_number_gt 4234
_reflns_number_total 5480
_reflns_threshold_expression >2sigma(I)
_cod_data_source_file d0ra02913k2.cif
_cod_data_source_block b5ga
_cod_depositor_comments 'Adding full bibliography for 7240545.cif.'
_cod_database_code 7240545
_olex2_refinement_description
;
1. Fixed Uiso
 At 1.2 times of:
  All C(H) groups, All C(H,H) groups
 At 1.5 times of:
  All C(H,H,H) groups
2.a Ternary CH refined with riding coordinates:
 C15(H15)
2.b Secondary CH2 refined with riding coordinates:
 C16(H16A,H16B), C18(H18A,H18B), C19(H19A,H19B), C20(H20A,H20B), C17(H17A,H17B)
2.c Aromatic/amide H refined with riding coordinates:
 C9(H9), C10(H10), C4(H4), C2(H2), C13(H13), C1(H1), C12(H12), C11(H11), C3(H3)
2.d Idealised Me refined as rotating group:
 C14(H14A,H14B,H14C)
;
_olex2_submission_special_instructions 'No special instructions were received'

loop_
_space_group_symop_id
_space_group_symop_operation_xyz
1 'x, y, z'
2 '-x+1/2, y+1/2, -z+1/2'
3 '-x, -y, -z'
4 'x-1/2, -y-1/2, z-1/2'

loop_
_atom_site_label
_atom_site_type_symbol
_atom_site_fract_x
_atom_site_fract_y
_atom_site_fract_z
_atom_site_U_iso_or_equiv
_atom_site_adp_type
_atom_site_occupancy
_atom_site_calc_flag
_atom_site_disorder_assembly
_atom_site_disorder_group
_atom_site_refinement_flags_posn
Ga1 Ga 0.86592(2) 0.39599(2) 0.067268(16) 0.04072(9) Uani 1 d . . .
S1 S 1.07069(7) 0.46150(5) 0.11638(4) 0.05298(17) Uani 1 d . . .
Cl2 Cl 0.81246(7) 0.29317(6) 0.16187(4) 0.05619(17) Uani 1 d . . .
Cl1 Cl 0.76138(8) 0.54757(5) 0.07478(5) 0.0673(2) Uani 1 d . . .
N2 N 0.97054(16) 0.28927(14) 0.01367(11) 0.0359(4) Uani 1 d . . .
N1 N 0.73402(17) 0.34058(15) -0.03301(12) 0.0408(4) Uani 1 d . . .
N3 N 1.09383(17) 0.26859(15) 0.04693(11) 0.0377(4) Uani 1 d . . .
C7 C 1.1478(2) 0.34360(19) 0.09800(13) 0.0387(5) Uani 1 d . . .
C8 C 0.9784(2) 0.15143(17) -0.08802(13) 0.0348(4) Uani 1 d . . .
N4 N 1.26931(18) 0.32600(17) 0.13534(12) 0.0448(5) Uani 1 d . . .
C6 C 0.91347(19) 0.23369(17) -0.04743(13) 0.0347(4) Uani 1 d . . .
C9 C 1.0839(2) 0.1791(2) -0.12156(15) 0.0445(5) Uani 1 d . . .
H9 H 1.1132 0.2488 -0.1183 0.053 Uiso 1 calc . . R
C10 C 1.1454(3) 0.1030(2) -0.15988(18) 0.0563(7) Uani 1 d . . .
H10 H 1.2148 0.1220 -0.1832 0.068 Uiso 1 calc . . R
C15 C 1.3343(2) 0.2270(2) 0.11991(15) 0.0487(6) Uani 1 d . . .
H15 H 1.2698 0.1826 0.0861 0.058 Uiso 1 calc . . R
C5 C 0.7788(2) 0.26293(18) -0.07594(13) 0.0368(5) Uani 1 d . . .
C4 C 0.7017(2) 0.2180(2) -0.14289(15) 0.0476(6) Uani 1 d . . .
H4 H 0.7337 0.1655 -0.1724 0.057 Uiso 1 calc . . R
C2 C 0.5312(2) 0.3295(3) -0.12114(18) 0.0600(7) Uani 1 d . . .
H2 H 0.4470 0.3532 -0.1353 0.072 Uiso 1 calc . . R
C13 C 0.9383(2) 0.04661(18) -0.09215(15) 0.0433(5) Uani 1 d . . .
H13 H 0.8681 0.0269 -0.0698 0.052 Uiso 1 calc . . R
C1 C 0.6120(2) 0.3719(2) -0.05538(17) 0.0499(6) Uani 1 d . . .
H1 H 0.5809 0.4243 -0.0253 0.060 Uiso 1 calc . . R
C14 C 1.3449(3) 0.4072(2) 0.18477(17) 0.0604(8) Uani 1 d . . .
H14A H 1.4060 0.4366 0.1555 0.091 Uiso 1 calc . . GR
H14B H 1.3892 0.3759 0.2343 0.091 Uiso 1 calc . . GR
H14C H 1.2892 0.4623 0.1970 0.091 Uiso 1 calc . . GR
C12 C 1.0020(3) -0.0288(2) -0.12933(16) 0.0526(6) Uani 1 d . . .
H12 H 0.9753 -0.0992 -0.1311 0.063 Uiso 1 calc . . R
C11 C 1.1042(3) -0.0004(2) -0.16350(18) 0.0577(7) Uani 1 d . . .
H11 H 1.1459 -0.0512 -0.1892 0.069 Uiso 1 calc . . R
C3 C 0.5759(2) 0.2522(3) -0.16550(17) 0.0580(7) Uani 1 d . . .
H3 H 0.5227 0.2229 -0.2104 0.070 Uiso 1 calc . . R
C16 C 1.4368(5) 0.2460(4) 0.0726(3) 0.152(3) Uani 1 d . . .
H16A H 1.5027 0.2906 0.1035 0.182 Uiso 1 calc . . R
H16B H 1.4014 0.2825 0.0226 0.182 Uiso 1 calc . . R
C18 C 1.5422(3) 0.0765(3) 0.1264(3) 0.0992(14) Uani 1 d . . .
H18A H 1.5710 0.0081 0.1104 0.119 Uiso 1 calc . . R
H18B H 1.6146 0.1118 0.1596 0.119 Uiso 1 calc . . R
C19 C 1.4418(5) 0.0611(3) 0.1733(3) 0.1025(15) Uani 1 d . . .
H19A H 1.4771 0.0243 0.2232 0.123 Uiso 1 calc . . R
H19B H 1.3751 0.0167 0.1428 0.123 Uiso 1 calc . . R
C20 C 1.3835(6) 0.1655(3) 0.1934(2) 0.1148(18) Uani 1 d . . .
H20A H 1.3141 0.1514 0.2221 0.138 Uiso 1 calc . . R
H20B H 1.4479 0.2068 0.2289 0.138 Uiso 1 calc . . R
C17 C 1.4953(6) 0.1408(5) 0.0534(4) 0.183(4) Uani 1 d . . .
H17A H 1.4314 0.1005 0.0167 0.219 Uiso 1 calc . . R
H17B H 1.5660 0.1549 0.0259 0.219 Uiso 1 calc . . R

loop_
_atom_site_aniso_label
_atom_site_aniso_U_11
_atom_site_aniso_U_22
_atom_site_aniso_U_33
_atom_site_aniso_U_23
_atom_site_aniso_U_13
_atom_site_aniso_U_12
Ga1 0.04322(15) 0.03759(14) 0.04279(16) -0.00554(11) 0.01180(11) 0.00703(11)
S1 0.0536(4) 0.0450(3) 0.0607(4) -0.0213(3) 0.0119(3) -0.0046(3)
Cl2 0.0605(4) 0.0632(4) 0.0452(3) 0.0069(3) 0.0107(3) 0.0016(3)
Cl1 0.0727(5) 0.0436(3) 0.0912(6) -0.0074(3) 0.0294(4) 0.0179(3)
N2 0.0323(9) 0.0379(9) 0.0365(10) -0.0060(8) 0.0038(8) 0.0029(7)
N1 0.0369(10) 0.0437(10) 0.0427(11) 0.0033(9) 0.0098(8) 0.0088(8)
N3 0.0311(9) 0.0417(10) 0.0381(10) -0.0083(8) 0.0013(8) 0.0012(8)
C7 0.0392(11) 0.0441(12) 0.0331(11) -0.0066(10) 0.0074(9) -0.0053(10)
C8 0.0320(10) 0.0378(11) 0.0318(11) -0.0044(9) -0.0012(8) 0.0054(9)
N4 0.0376(10) 0.0541(12) 0.0401(11) -0.0098(9) 0.0006(8) -0.0096(9)
C6 0.0302(10) 0.0377(11) 0.0353(11) -0.0031(9) 0.0036(9) 0.0023(9)
C9 0.0371(12) 0.0475(13) 0.0486(14) -0.0073(11) 0.0071(10) -0.0011(10)
C10 0.0400(13) 0.0729(19) 0.0583(16) -0.0103(14) 0.0146(12) 0.0087(12)
C15 0.0305(11) 0.0664(16) 0.0463(14) -0.0130(12) -0.0003(10) -0.0046(11)
C5 0.0327(10) 0.0404(11) 0.0371(11) 0.0010(9) 0.0055(9) 0.0040(9)
C4 0.0360(12) 0.0574(15) 0.0468(14) -0.0046(12) 0.0013(10) 0.0047(11)
C2 0.0334(12) 0.080(2) 0.0651(18) 0.0120(16) 0.0054(12) 0.0168(13)
C13 0.0438(13) 0.0435(12) 0.0407(12) 0.0005(10) 0.0031(10) 0.0018(10)
C1 0.0413(13) 0.0567(15) 0.0535(15) 0.0085(12) 0.0137(12) 0.0154(11)
C14 0.0648(18) 0.0585(17) 0.0493(15) -0.0027(13) -0.0116(13) -0.0240(14)
C12 0.0629(16) 0.0368(12) 0.0526(15) -0.0051(11) -0.0031(13) 0.0089(12)
C11 0.0566(16) 0.0544(15) 0.0586(17) -0.0141(13) 0.0021(13) 0.0232(13)
C3 0.0353(12) 0.078(2) 0.0540(16) 0.0005(15) -0.0084(11) 0.0037(13)
C16 0.164(4) 0.147(4) 0.186(5) 0.116(4) 0.139(4) 0.107(4)
C18 0.0471(18) 0.083(2) 0.161(4) 0.028(3) 0.002(2) 0.0173(17)
C19 0.165(4) 0.065(2) 0.088(3) 0.020(2) 0.050(3) 0.022(3)
C20 0.219(6) 0.066(2) 0.071(2) 0.0222(19) 0.055(3) 0.038(3)
C17 0.222(6) 0.192(6) 0.181(6) 0.116(5) 0.159(5) 0.154(5)

loop_
_atom_type_symbol
_atom_type_description
_atom_type_scat_dispersion_real
_atom_type_scat_dispersion_imag
_atom_type_scat_source
C C 0.0033 0.0016 'International Tables Vol C Tables 4.2.6.8 and 6.1.1.4'
H H 0.0000 0.0000 'International Tables Vol C Tables 4.2.6.8 and 6.1.1.4'
Cl Cl 0.1484 0.1585 'International Tables Vol C Tables 4.2.6.8 and 6.1.1.4'
Ga Ga 0.2307 1.6083 'International Tables Vol C Tables 4.2.6.8 and 6.1.1.4'
N N 0.0061 0.0033 'International Tables Vol C Tables 4.2.6.8 and 6.1.1.4'
S S 0.1246 0.1234 'International Tables Vol C Tables 4.2.6.8 and 6.1.1.4'

loop_
_geom_angle_atom_site_label_1
_geom_angle_atom_site_label_2
_geom_angle_atom_site_label_3
_geom_angle
_geom_angle_site_symmetry_1
_geom_angle_site_symmetry_3
_geom_angle_publ_flag
Cl2 Ga1 S1 107.65(3) . . ?
Cl2 Ga1 Cl1 105.34(3) . . ?
Cl1 Ga1 S1 96.81(3) . . ?
N2 Ga1 S1 80.85(5) . . ?
N2 Ga1 Cl2 99.49(6) . . ?
N2 Ga1 Cl1 154.51(6) . . ?
N2 Ga1 N1 76.42(7) . . ?
N1 Ga1 S1 147.25(5) . . ?
N1 Ga1 Cl2 99.16(6) . . ?
N1 Ga1 Cl1 93.80(6) . . ?
C7 S1 Ga1 94.21(8) . . ?
N3 N2 Ga1 120.51(13) . . ?
C6 N2 Ga1 119.31(14) . . ?
C6 N2 N3 119.78(17) . . ?
C5 N1 Ga1 114.83(14) . . ?
C1 N1 Ga1 126.31(17) . . ?
C1 N1 C5 118.8(2) . . ?
C7 N3 N2 113.33(18) . . ?
N3 C7 S1 123.86(17) . . ?
N3 C7 N4 116.3(2) . . ?
N4 C7 S1 119.86(17) . . ?
C9 C8 C6 119.4(2) . . ?
C13 C8 C6 121.7(2) . . ?
C13 C8 C9 118.9(2) . . ?
C7 N4 C15 119.95(19) . . ?
C7 N4 C14 121.8(2) . . ?
C14 N4 C15 117.9(2) . . ?
N2 C6 C8 123.68(19) . . ?
N2 C6 C5 113.88(19) . . ?
C5 C6 C8 122.37(19) . . ?
C10 C9 C8 120.1(2) . . ?
C11 C10 C9 120.3(3) . . ?
N4 C15 C16 111.9(3) . . ?
C20 C15 N4 113.8(2) . . ?
C20 C15 C16 110.8(3) . . ?
N1 C5 C6 115.23(19) . . ?
N1 C5 C4 121.1(2) . . ?
C4 C5 C6 123.7(2) . . ?
C5 C4 C3 119.2(2) . . ?
C3 C2 C1 119.2(2) . . ?
C12 C13 C8 120.4(2) . . ?
N1 C1 C2 122.5(2) . . ?
C11 C12 C13 120.3(2) . . ?
C12 C11 C10 120.1(2) . . ?
C2 C3 C4 119.3(3) . . ?
C15 C16 C17 110.1(4) . . ?
C19 C18 C17 110.9(3) . . ?
C18 C19 C20 112.1(4) . . ?
C15 C20 C19 111.4(3) . . ?
C18 C17 C16 112.9(5) . . ?

loop_
_geom_bond_atom_site_label_1
_geom_bond_atom_site_label_2
_geom_bond_distance
_geom_bond_site_symmetry_2
_geom_bond_publ_flag
Ga1 S1 2.3291(7) . ?
Ga1 Cl2 2.2070(7) . ?
Ga1 Cl1 2.2264(7) . ?
Ga1 N2 2.0581(17) . ?
Ga1 N1 2.098(2) . ?
S1 C7 1.753(2) . ?
N2 N3 1.350(2) . ?
N2 C6 1.296(3) . ?
N1 C5 1.354(3) . ?
N1 C1 1.340(3) . ?
N3 C7 1.332(3) . ?
C7 N4 1.344(3) . ?
C8 C6 1.481(3) . ?
C8 C9 1.391(3) . ?
C8 C13 1.386(3) . ?
N4 C15 1.474(3) . ?
N4 C14 1.460(3) . ?
C6 C5 1.469(3) . ?
C9 C10 1.387(3) . ?
C10 C11 1.373(4) . ?
C15 C16 1.484(4) . ?
C15 C20 1.469(4) . ?
C5 C4 1.382(3) . ?
C4 C3 1.388(3) . ?
C2 C1 1.374(4) . ?
C2 C3 1.366(4) . ?
C13 C12 1.383(3) . ?
C12 C11 1.368(4) . ?
C16 C17 1.524(6) . ?
C18 C19 1.454(5) . ?
C18 C17 1.477(6) . ?
C19 C20 1.521(5) . ?
